data_4079820
loop_
_publ_author_name
'Crist\'obal, Crisp\'in'
'\'Alvarez, Eleuterio'
'Paneque, Margarita'
'Poveda, Manuel L.'

_publ_section_title
;
 Facile Oxygen Atom Insertion into Unactivated C(sp3)--C(sp2) Single Bonds
 in Reactions of Iridium(III) Complexes with O2
;
_journal_issue 2
_journal_name_full Organometallics
_journal_page_first 714
_journal_paper_doi 10.1021/om300890d
_journal_volume 32
_journal_year 2013
_chemical_formula_moiety 'C28 H33 B Ir N7 O, C H2 Cl2'
_chemical_formula_sum 'C29 H35 B Cl2 Ir N7 O'
_chemical_formula_weight 771.55
_chemical_name_systematic
; 
 ? 
;
_space_group_IT_number 2
_symmetry_cell_setting triclinic
_symmetry_space_group_name_Hall '-P 1'
_symmetry_space_group_name_H-M 'P -1'
_atom_sites_solution_hydrogens geom
_atom_sites_solution_primary direct
_atom_sites_solution_secondary difmap
_audit_creation_method SHELXL-97
_cell_angle_alpha 96.7250(10)
_cell_angle_beta 98.5740(10)
_cell_angle_gamma 107.5450(20)
_cell_formula_units_Z 2
_cell_length_a 8.3143(3)
_cell_length_b 11.8895(4)
_cell_length_c 16.8125(6)
_cell_measurement_reflns_used 9073
_cell_measurement_temperature 173(2)
_cell_measurement_theta_max 30.57
_cell_measurement_theta_min 2.49
_cell_volume 1543.62(10)
_computing_cell_refinement 'APEX2 Software Suite (Bruker, 2007)'
_computing_data_collection 'APEX2 Software Suite (Bruker, 2007)'
_computing_data_reduction 'APEX2 Software Suite (Bruker, 2007)'
_computing_molecular_graphics 'SHELXTL (Sheldrick, 2008)'
_computing_publication_material 'SHELXTL and publCIF (Westrip, 2010)'
_computing_structure_refinement 'SHELXL97 (Sheldrick, 2008)'
_computing_structure_solution 'SIR2002 (Burla et al., 2003)'
_diffrn_ambient_temperature 173(2)
_diffrn_detector_area_resol_mean 8.26
_diffrn_measured_fraction_theta_full 0.989
_diffrn_measured_fraction_theta_max 0.989
_diffrn_measurement_device_type
;
 Bruker-Nonius X8kappa APEX II CCD area detector
;
_diffrn_measurement_method 'phi and omega scans with narrow frames'
_diffrn_radiation_monochromator graphite
_diffrn_radiation_source 'fine-focus sealed tube'
_diffrn_radiation_type MoK\a
_diffrn_radiation_wavelength 0.71073
_diffrn_reflns_av_R_equivalents 0.0354
_diffrn_reflns_av_sigmaI/netI 0.0374
_diffrn_reflns_limit_h_max 11
_diffrn_reflns_limit_h_min -11
_diffrn_reflns_limit_k_max 17
_diffrn_reflns_limit_k_min -16
_diffrn_reflns_limit_l_max 20
_diffrn_reflns_limit_l_min -24
_diffrn_reflns_number 32588
_diffrn_reflns_theta_full 30.64
_diffrn_reflns_theta_max 30.64
_diffrn_reflns_theta_min 1.82
_diffrn_standards_decay_% 0
_exptl_absorpt_coefficient_mu 4.533
_exptl_absorpt_correction_T_max 0.6599
_exptl_absorpt_correction_T_min 0.5903
_exptl_absorpt_correction_type multi-scan
_exptl_absorpt_process_details
;
program SADABS, Bruker (2001).
;
_exptl_crystal_colour yellow
_exptl_crystal_density_diffrn 1.660
_exptl_crystal_density_method 'not measured'
_exptl_crystal_description needle
_exptl_crystal_F_000 764
_exptl_crystal_size_max 0.13
_exptl_crystal_size_mid 0.12
_exptl_crystal_size_min 0.10
_refine_diff_density_max 1.807
_refine_diff_density_min -1.963
_refine_diff_density_rms 0.227
_refine_ls_extinction_method none
_refine_ls_goodness_of_fit_ref 1.223
_refine_ls_hydrogen_treatment constr
_refine_ls_matrix_type full
_refine_ls_number_parameters 376
_refine_ls_number_reflns 9372
_refine_ls_number_restraints 0
_refine_ls_restrained_S_all 1.223
_refine_ls_R_factor_all 0.0474
_refine_ls_R_factor_gt 0.0416
_refine_ls_shift/su_max 0.001
_refine_ls_shift/su_mean 0.000
_refine_ls_structure_factor_coef Fsqd
_refine_ls_weighting_details 'calc w=1/[\s^2^(Fo^2^)+(0.0000P)^2^+1.5142P] where P=(Fo^2^+2Fc^2^)/3'
_refine_ls_weighting_scheme calc
_refine_ls_wR_factor_gt 0.1052
_refine_ls_wR_factor_ref 0.1077
_reflns_number_gt 7842
_reflns_number_total 9372
_reflns_threshold_expression >2sigma(I)
_cod_data_source_file om300890d_si_001.cif
_cod_data_source_block 5
_cod_depositor_comments
;
The following automatic conversions were performed:

'_symmetry_cell_setting' value 'Triclinic' changed to 'triclinic'
according to /home/saulius/struct/CIF-dictionaries/cif_core.dic
dictionary named 'cif_core.dic' version 2.4.2 from 2011-04-26.

Automatic conversion script
Id: cif_fix_values 1891 2012-01-12 08:04:46Z andrius 
;
_cod_original_cell_volume 1543.62(9)
_cod_original_sg_symbol_H-M P-1
_cod_database_code 4079820

loop_
_symmetry_equiv_pos_as_xyz
'x, y, z'
'-x, -y, -z'

loop_
_atom_site_label
_atom_site_type_symbol
_atom_site_fract_x
_atom_site_fract_y
_atom_site_fract_z
_atom_site_U_iso_or_equiv
_atom_site_adp_type
_atom_site_occupancy
_atom_site_symmetry_multiplicity
_atom_site_calc_flag
_atom_site_refinement_flags
Ir1 Ir 0.17826(3) 0.68715(2) 0.291556(13) 0.01535(6) Uani 1 1 d .
O1 O 0.4060(5) 0.5970(4) 0.4426(3) 0.0249(9) Uani 1 1 d .
N1 N -0.0486(6) 0.5909(4) 0.2000(3) 0.0176(9) Uani 1 1 d .
N2 N -0.0732(6) 0.6383(5) 0.1306(3) 0.0206(10) Uani 1 1 d .
N3 N 0.1001(7) 0.8428(5) 0.2769(3) 0.0228(10) Uani 1 1 d .
N4 N 0.0462(7) 0.8561(5) 0.1985(3) 0.0238(10) Uani 1 1 d .
N5 N 0.3084(6) 0.7219(4) 0.1906(3) 0.0192(9) Uani 1 1 d .
N6 N 0.2277(6) 0.7599(5) 0.1266(3) 0.0200(10) Uani 1 1 d .
N7 N 0.1812(6) 0.6749(4) 0.4591(3) 0.0188(9) Uani 1 1 d .
C1 C -0.1670(7) 0.4818(6) 0.1881(4) 0.0244(12) Uani 1 1 d .
C2 C -0.2675(8) 0.4585(6) 0.1092(4) 0.0278(13) Uani 1 1 d .
H2 H -0.3607 0.3882 0.0846 0.033 Uiso 1 1 calc R
C3 C -0.2035(8) 0.5583(6) 0.0746(4) 0.0282(13) Uani 1 1 d .
C4 C -0.1840(8) 0.4019(6) 0.2500(4) 0.0303(14) Uani 1 1 d .
H4A H -0.0883 0.4368 0.2966 0.045 Uiso 1 1 calc R
H4B H -0.1821 0.3233 0.2258 0.045 Uiso 1 1 calc R
H4C H -0.2930 0.3927 0.2684 0.045 Uiso 1 1 calc R
C5 C -0.2548(11) 0.5803(8) -0.0096(4) 0.0430(19) Uani 1 1 d .
H5A H -0.2947 0.6501 -0.0066 0.064 Uiso 1 1 calc R
H5B H -0.3478 0.5099 -0.0408 0.064 Uiso 1 1 calc R
H5C H -0.1558 0.5955 -0.0367 0.064 Uiso 1 1 calc R
C6 C 0.0894(10) 0.9358(6) 0.3262(5) 0.0333(15) Uani 1 1 d .
C7 C 0.0297(11) 1.0098(7) 0.2791(5) 0.0387(17) Uani 1 1 d .
H7 H 0.0107 1.0821 0.2987 0.046 Uiso 1 1 calc R
C8 C 0.0042(9) 0.9578(6) 0.1993(5) 0.0320(15) Uani 1 1 d .
C9 C 0.1352(13) 0.9571(8) 0.4172(5) 0.049(2) Uani 1 1 d .
H9A H 0.0981 0.8806 0.4367 0.073 Uiso 1 1 calc R
H9B H 0.0776 1.0106 0.4398 0.073 Uiso 1 1 calc R
H9C H 0.2600 0.9941 0.4347 0.073 Uiso 1 1 calc R
C10 C -0.0544(11) 1.0008(7) 0.1234(5) 0.0430(19) Uani 1 1 d .
H10A H 0.0385 1.0196 0.0924 0.065 Uiso 1 1 calc R
H10B H -0.0849 1.0729 0.1383 0.065 Uiso 1 1 calc R
H10C H -0.1552 0.9381 0.0897 0.065 Uiso 1 1 calc R
C11 C 0.4614(7) 0.7227(6) 0.1740(4) 0.0217(11) Uani 1 1 d .
C12 C 0.4790(8) 0.7621(6) 0.0993(4) 0.0290(14) Uani 1 1 d .
H12 H 0.5752 0.7717 0.0734 0.035 Uiso 1 1 calc R
C13 C 0.3294(9) 0.7840(6) 0.0711(4) 0.0272(13) Uani 1 1 d .
C14 C 0.5929(8) 0.6902(7) 0.2281(4) 0.0323(15) Uani 1 1 d .
H14A H 0.6805 0.7633 0.2595 0.048 Uiso 1 1 calc R
H14B H 0.6472 0.6448 0.1949 0.048 Uiso 1 1 calc R
H14C H 0.5377 0.6412 0.2657 0.048 Uiso 1 1 calc R
C15 C 0.2780(11) 0.8302(8) -0.0047(5) 0.0422(19) Uani 1 1 d .
H15A H 0.1786 0.7688 -0.0402 0.063 Uiso 1 1 calc R
H15B H 0.3742 0.8498 -0.0336 0.063 Uiso 1 1 calc R
H15C H 0.2477 0.9023 0.0103 0.063 Uiso 1 1 calc R
C16 C 0.0710(7) 0.6633(5) 0.3867(3) 0.0184(11) Uani 1 1 d .
C17 C -0.1025(8) 0.6422(6) 0.3944(4) 0.0244(12) Uani 1 1 d .
H17 H -0.1862 0.6335 0.3470 0.029 Uiso 1 1 calc R
C18 C -0.1540(8) 0.6338(6) 0.4680(4) 0.0281(13) Uani 1 1 d .
H18 H -0.2712 0.6211 0.4710 0.034 Uiso 1 1 calc R
C19 C -0.0338(8) 0.6441(6) 0.5389(4) 0.0268(13) Uani 1 1 d .
H19 H -0.0680 0.6376 0.5901 0.032 Uiso 1 1 calc R
C20 C 0.1326(8) 0.6635(5) 0.5323(4) 0.0225(12) Uani 1 1 d .
H20 H 0.2159 0.6691 0.5792 0.027 Uiso 1 1 calc R
C21 C 0.2531(7) 0.5393(5) 0.2986(3) 0.0181(11) Uani 1 1 d .
C22 C 0.2183(7) 0.4516(5) 0.2288(4) 0.0227(12) Uani 1 1 d .
H22 H 0.1565 0.4618 0.1795 0.027 Uiso 1 1 calc R
C23 C 0.2697(9) 0.3511(6) 0.2284(4) 0.0304(14) Uani 1 1 d .
H23 H 0.2400 0.2933 0.1800 0.037 Uiso 1 1 calc R
C24 C 0.3640(9) 0.3349(6) 0.2984(4) 0.0325(15) Uani 1 1 d .
H24 H 0.3999 0.2662 0.2986 0.039 Uiso 1 1 calc R
C25 C 0.4052(8) 0.4197(6) 0.3679(4) 0.0276(13) Uani 1 1 d .
H25 H 0.4703 0.4099 0.4165 0.033 Uiso 1 1 calc R
C26 C 0.3514(7) 0.5202(6) 0.3671(3) 0.0204(11) Uani 1 1 d .
C27 C 0.3649(7) 0.7038(6) 0.4524(4) 0.0236(12) Uani 1 1 d .
H27 H 0.4373 0.7558 0.5044 0.028 Uiso 1 1 calc R
C28 C 0.3908(7) 0.7741(5) 0.3840(3) 0.0213(11) Uani 1 1 d .
H28A H 0.4983 0.7744 0.3653 0.026 Uiso 1 1 calc R
H28B H 0.3966 0.8578 0.4018 0.026 Uiso 1 1 calc R
B1 B 0.0443(8) 0.7638(6) 0.1258(4) 0.0226(13) Uani 1 1 d .
H1 H 0.0018 0.7879 0.0737 0.027 Uiso 1 1 calc R
Cl1 Cl 0.6323(5) 0.0909(3) 0.3376(3) 0.0996(12) Uani 1 1 d .
Cl2 Cl 0.4717(6) 0.0941(3) 0.1717(2) 0.1041(14) Uani 1 1 d .
C29 C 0.495(2) 0.0118(11) 0.2486(8) 0.108(6) Uani 1 1 d .
H29A H 0.3799 -0.0256 0.2613 0.130 Uiso 1 1 calc R
H29B H 0.5359 -0.0537 0.2277 0.130 Uiso 1 1 calc R

loop_
_atom_site_aniso_label
_atom_site_aniso_U_11
_atom_site_aniso_U_22
_atom_site_aniso_U_33
_atom_site_aniso_U_23
_atom_site_aniso_U_13
_atom_site_aniso_U_12
Ir1 0.01462(9) 0.01877(11) 0.01295(9) 0.00413(7) 0.00140(6) 0.00595(7)
O1 0.024(2) 0.036(3) 0.0180(19) 0.0053(18) -0.0006(16) 0.0166(18)
N1 0.0140(19) 0.023(2) 0.012(2) 0.0055(18) -0.0026(16) 0.0027(17)
N2 0.021(2) 0.026(3) 0.016(2) 0.0040(19) -0.0001(17) 0.0097(19)
N3 0.033(3) 0.022(3) 0.019(2) 0.009(2) 0.008(2) 0.014(2)
N4 0.026(2) 0.029(3) 0.025(2) 0.014(2) 0.009(2) 0.016(2)
N5 0.018(2) 0.021(2) 0.018(2) 0.0044(19) 0.0010(17) 0.0067(18)
N6 0.024(2) 0.025(3) 0.014(2) 0.0076(19) 0.0047(18) 0.0103(19)
N7 0.018(2) 0.022(2) 0.015(2) 0.0011(18) 0.0002(17) 0.0070(18)
C1 0.017(2) 0.028(3) 0.026(3) 0.000(2) -0.001(2) 0.007(2)
C2 0.018(3) 0.030(3) 0.025(3) -0.003(3) -0.007(2) 0.001(2)
C3 0.025(3) 0.039(4) 0.019(3) 0.002(3) -0.004(2) 0.014(3)
C4 0.023(3) 0.025(3) 0.037(4) 0.012(3) 0.004(3) -0.003(2)
C5 0.045(4) 0.059(5) 0.022(3) 0.006(3) -0.006(3) 0.019(4)
C6 0.045(4) 0.028(4) 0.036(4) 0.009(3) 0.017(3) 0.021(3)
C7 0.057(5) 0.028(4) 0.045(4) 0.010(3) 0.021(4) 0.027(3)
C8 0.037(3) 0.030(4) 0.040(4) 0.019(3) 0.014(3) 0.021(3)
C9 0.083(6) 0.046(5) 0.031(4) 0.005(4) 0.020(4) 0.037(5)
C10 0.054(5) 0.037(4) 0.049(5) 0.023(4) 0.006(4) 0.027(4)
C11 0.018(2) 0.026(3) 0.022(3) 0.004(2) 0.004(2) 0.008(2)
C12 0.029(3) 0.037(4) 0.027(3) 0.009(3) 0.014(3) 0.015(3)
C13 0.034(3) 0.030(3) 0.023(3) 0.008(3) 0.010(2) 0.016(3)
C14 0.021(3) 0.053(4) 0.031(3) 0.018(3) 0.009(2) 0.019(3)
C15 0.051(4) 0.056(5) 0.035(4) 0.028(4) 0.022(3) 0.026(4)
C16 0.019(2) 0.024(3) 0.015(2) 0.007(2) 0.0029(19) 0.009(2)
C17 0.022(3) 0.034(3) 0.021(3) 0.009(3) 0.002(2) 0.014(2)
C18 0.022(3) 0.035(4) 0.029(3) 0.007(3) 0.007(2) 0.010(2)
C19 0.027(3) 0.036(4) 0.020(3) 0.008(3) 0.009(2) 0.010(3)
C20 0.025(3) 0.022(3) 0.018(3) 0.004(2) 0.003(2) 0.005(2)
C21 0.020(2) 0.019(3) 0.020(3) 0.012(2) 0.006(2) 0.009(2)
C22 0.023(3) 0.024(3) 0.020(3) 0.003(2) 0.001(2) 0.009(2)
C23 0.032(3) 0.027(3) 0.033(3) 0.001(3) 0.004(3) 0.012(3)
C24 0.036(3) 0.032(4) 0.040(4) 0.011(3) 0.011(3) 0.021(3)
C25 0.025(3) 0.040(4) 0.027(3) 0.017(3) 0.007(2) 0.019(3)
C26 0.014(2) 0.031(3) 0.018(3) 0.007(2) 0.0032(19) 0.010(2)
C27 0.013(2) 0.034(3) 0.022(3) 0.003(2) 0.001(2) 0.007(2)
C28 0.022(3) 0.025(3) 0.016(2) 0.007(2) 0.008(2) 0.003(2)
B1 0.023(3) 0.028(3) 0.022(3) 0.009(3) 0.004(2) 0.013(3)
Cl1 0.082(2) 0.0503(17) 0.139(3) -0.0170(18) 0.001(2) 0.0045(15)
Cl2 0.145(3) 0.0541(17) 0.092(2) -0.0103(16) 0.064(2) -0.0095(18)
C29 0.152(13) 0.053(7) 0.074(8) -0.018(6) 0.048(9) -0.035(8)

loop_
_atom_type_symbol
_atom_type_description
_atom_type_scat_dispersion_real
_atom_type_scat_dispersion_imag
_atom_type_scat_source
C C 0.0033 0.0016 'International Tables Vol C Tables 4.2.6.8 and 6.1.1.4'
H H 0.0000 0.0000 'International Tables Vol C Tables 4.2.6.8 and 6.1.1.4'
B B 0.0013 0.0007 'International Tables Vol C Tables 4.2.6.8 and 6.1.1.4'
Cl Cl 0.1484 0.1585 'International Tables Vol C Tables 4.2.6.8 and 6.1.1.4'
N N 0.0061 0.0033 'International Tables Vol C Tables 4.2.6.8 and 6.1.1.4'
O O 0.0106 0.0060 'International Tables Vol C Tables 4.2.6.8 and 6.1.1.4'
Ir Ir -1.4442 7.9887 'International Tables Vol C Tables 4.2.6.8 and 6.1.1.4'

loop_
_geom_angle_atom_site_label_1
_geom_angle_atom_site_label_2
_geom_angle_atom_site_label_3
_geom_angle
C16 Ir1 C21 91.2(2)
C16 Ir1 C28 80.2(2)
C21 Ir1 C28 85.4(2)
C16 Ir1 N1 97.0(2)
C21 Ir1 N1 93.3(2)
C28 Ir1 N1 176.91(19)
C16 Ir1 N5 176.8(2)
C21 Ir1 N5 89.7(2)
C28 Ir1 N5 96.8(2)
N1 Ir1 N5 86.00(17)
C16 Ir1 N3 91.8(2)
C21 Ir1 N3 176.8(2)
C28 Ir1 N3 96.3(2)
N1 Ir1 N3 85.13(19)
N5 Ir1 N3 87.38(18)
C26 O1 C27 119.9(4)
C1 N1 N2 107.5(4)
C1 N1 Ir1 134.4(4)
N2 N1 Ir1 117.3(3)
C3 N2 N1 109.7(5)
C3 N2 B1 130.7(5)
N1 N2 B1 119.6(5)
C6 N3 N4 106.9(5)
C6 N3 Ir1 136.4(4)
N4 N3 Ir1 116.8(4)
C8 N4 N3 109.8(5)
C8 N4 B1 129.9(5)
N3 N4 B1 120.3(5)
C11 N5 N6 106.7(5)
C11 N5 Ir1 135.8(4)
N6 N5 Ir1 117.4(3)
C13 N6 N5 110.1(5)
C13 N6 B1 130.5(5)
N5 N6 B1 119.4(5)
C20 N7 C16 124.8(5)
C20 N7 C27 120.8(5)
C16 N7 C27 114.3(5)
N1 C1 C2 108.8(5)
N1 C1 C4 124.0(5)
C2 C1 C4 127.2(6)
C3 C2 C1 106.1(5)
C3 C2 H2 126.9
C1 C2 H2 126.9
N2 C3 C2 107.9(5)
N2 C3 C5 122.7(6)
C2 C3 C5 129.4(6)
C1 C4 H4A 109.5
C1 C4 H4B 109.5
H4A C4 H4B 109.5
C1 C4 H4C 109.5
H4A C4 H4C 109.5
H4B C4 H4C 109.5
C3 C5 H5A 109.5
C3 C5 H5B 109.5
H5A C5 H5B 109.5
C3 C5 H5C 109.5
H5A C5 H5C 109.5
H5B C5 H5C 109.5
N3 C6 C7 109.3(6)
N3 C6 C9 125.1(6)
C7 C6 C9 125.7(7)
C8 C7 C6 106.5(6)
C8 C7 H7 126.7
C6 C7 H7 126.7
N4 C8 C7 107.6(6)
N4 C8 C10 123.3(7)
C7 C8 C10 129.0(7)
C6 C9 H9A 109.5
C6 C9 H9B 109.5
H9A C9 H9B 109.5
C6 C9 H9C 109.5
H9A C9 H9C 109.5
H9B C9 H9C 109.5
C8 C10 H10A 109.5
C8 C10 H10B 109.5
H10A C10 H10B 109.5
C8 C10 H10C 109.5
H10A C10 H10C 109.5
H10B C10 H10C 109.5
N5 C11 C12 109.3(5)
N5 C11 C14 124.8(5)
C12 C11 C14 125.9(5)
C13 C12 C11 106.3(5)
C13 C12 H12 126.8
C11 C12 H12 126.8
N6 C13 C12 107.6(5)
N6 C13 C15 122.4(6)
C12 C13 C15 129.9(6)
C11 C14 H14A 109.5
C11 C14 H14B 109.5
H14A C14 H14B 109.5
C11 C14 H14C 109.5
H14A C14 H14C 109.5
H14B C14 H14C 109.5
C13 C15 H15A 109.5
C13 C15 H15B 109.5
H15A C15 H15B 109.5
C13 C15 H15C 109.5
H15A C15 H15C 109.5
H15B C15 H15C 109.5
N7 C16 C17 113.9(5)
N7 C16 Ir1 115.7(4)
C17 C16 Ir1 130.2(4)
C18 C17 C16 122.3(5)
C18 C17 H17 118.8
C16 C17 H17 118.8
C17 C18 C19 120.1(6)
C17 C18 H18 119.9
C19 C18 H18 119.9
C20 C19 C18 118.2(6)
C20 C19 H19 120.9
C18 C19 H19 120.9
C19 C20 N7 120.5(5)
C19 C20 H20 119.7
N7 C20 H20 119.7
C26 C21 C22 114.5(5)
C26 C21 Ir1 125.2(5)
C22 C21 Ir1 120.1(4)
C23 C22 C21 123.3(5)
C23 C22 H22 118.3
C21 C22 H22 118.3
C24 C23 C22 120.0(6)
C24 C23 H23 120.0
C22 C23 H23 120.0
C25 C24 C23 119.0(6)
C25 C24 H24 120.5
C23 C24 H24 120.5
C24 C25 C26 120.0(6)
C24 C25 H25 120.0
C26 C25 H25 120.0
C21 C26 C25 123.1(6)
C21 C26 O1 124.7(5)
C25 C26 O1 112.2(5)
O1 C27 N7 109.2(5)
O1 C27 C28 114.9(5)
N7 C27 C28 107.2(5)
O1 C27 H27 108.5
N7 C27 H27 108.5
C28 C27 H27 108.5
C27 C28 Ir1 105.2(4)
C27 C28 H28A 110.7
Ir1 C28 H28A 110.7
C27 C28 H28B 110.7
Ir1 C28 H28B 110.7
H28A C28 H28B 108.8
N2 B1 N6 108.8(5)
N2 B1 N4 110.9(5)
N6 B1 N4 109.4(5)
N2 B1 H1 109.3
N6 B1 H1 109.3
N4 B1 H1 109.3
Cl1 C29 Cl2 115.5(7)
Cl1 C29 H29A 108.4
Cl2 C29 H29A 108.4
Cl1 C29 H29B 108.4
Cl2 C29 H29B 108.4
H29A C29 H29B 107.5

loop_
_geom_bond_atom_site_label_1
_geom_bond_atom_site_label_2
_geom_bond_distance
Ir1 C16 1.952(5)
Ir1 C21 2.044(5)
Ir1 C28 2.076(6)
Ir1 N1 2.158(4)
Ir1 N5 2.159(5)
Ir1 N3 2.166(5)
O1 C26 1.400(7)
O1 C27 1.409(8)
N1 C1 1.342(7)
N1 N2 1.369(6)
N2 C3 1.352(8)
N2 B1 1.536(8)
N3 C6 1.337(9)
N3 N4 1.371(7)
N4 C8 1.354(8)
N4 B1 1.539(9)
N5 C11 1.340(7)
N5 N6 1.376(6)
N6 C13 1.350(8)
N6 B1 1.537(8)
N7 C20 1.360(7)
N7 C16 1.376(7)
N7 C27 1.486(7)
C1 C2 1.407(8)
C1 C4 1.482(9)
C2 C3 1.379(9)
C2 H2 0.9500
C3 C5 1.493(9)
C4 H4A 0.9800
C4 H4B 0.9800
C4 H4C 0.9800
C5 H5A 0.9800
C5 H5B 0.9800
C5 H5C 0.9800
C6 C7 1.399(9)
C6 C9 1.491(10)
C7 C8 1.367(11)
C7 H7 0.9500
C8 C10 1.500(9)
C9 H9A 0.9800
C9 H9B 0.9800
C9 H9C 0.9800
C10 H10A 0.9800
C10 H10B 0.9800
C10 H10C 0.9800
C11 C12 1.404(8)
C11 C14 1.487(8)
C12 C13 1.374(9)
C12 H12 0.9500
C13 C15 1.500(9)
C14 H14A 0.9800
C14 H14B 0.9800
C14 H14C 0.9800
C15 H15A 0.9800
C15 H15B 0.9800
C15 H15C 0.9800
C16 C17 1.416(8)
C17 C18 1.374(9)
C17 H17 0.9500
C18 C19 1.404(9)
C18 H18 0.9500
C19 C20 1.355(8)
C19 H19 0.9500
C20 H20 0.9500
C21 C26 1.391(7)
C21 C22 1.406(8)
C22 C23 1.385(9)
C22 H22 0.9500
C23 C24 1.380(9)
C23 H23 0.9500
C24 C25 1.377(10)
C24 H24 0.9500
C25 C26 1.397(9)
C25 H25 0.9500
C27 C28 1.503(8)
C27 H27 1.0000
C28 H28A 0.9900
C28 H28B 0.9900
B1 H1 1.0000
Cl1 C29 1.716(13)
Cl2 C29 1.733(15)
C29 H29A 0.9900
C29 H29B 0.9900

loop_
_geom_torsion_atom_site_label_1
_geom_torsion_atom_site_label_2
_geom_torsion_atom_site_label_3
_geom_torsion_atom_site_label_4
_geom_torsion
C16 Ir1 N1 C1 -51.2(6)
C21 Ir1 N1 C1 40.4(6)
N5 Ir1 N1 C1 129.9(6)
N3 Ir1 N1 C1 -142.4(6)
C16 Ir1 N1 N2 140.2(4)
C21 Ir1 N1 N2 -128.2(4)
N5 Ir1 N1 N2 -38.7(4)
N3 Ir1 N1 N2 49.0(4)
C1 N1 N2 C3 -1.5(7)
Ir1 N1 N2 C3 170.0(4)
C1 N1 N2 B1 -180.0(5)
Ir1 N1 N2 B1 -8.5(7)
C16 Ir1 N3 C6 39.3(7)
C28 Ir1 N3 C6 -41.1(7)
N1 Ir1 N3 C6 136.2(7)
N5 Ir1 N3 C6 -137.6(7)
C16 Ir1 N3 N4 -140.9(4)
C28 Ir1 N3 N4 138.8(4)
N1 Ir1 N3 N4 -44.0(4)
N5 Ir1 N3 N4 42.2(4)
C6 N3 N4 C8 0.7(7)
Ir1 N3 N4 C8 -179.2(4)
C6 N3 N4 B1 179.4(6)
Ir1 N3 N4 B1 -0.5(7)
C21 Ir1 N5 C11 -45.0(6)
C28 Ir1 N5 C11 40.3(6)
N1 Ir1 N5 C11 -138.4(6)
N3 Ir1 N5 C11 136.3(6)
C21 Ir1 N5 N6 139.7(4)
C28 Ir1 N5 N6 -135.0(4)
N1 Ir1 N5 N6 46.3(4)
N3 Ir1 N5 N6 -38.9(4)
C11 N5 N6 C13 0.0(7)
Ir1 N5 N6 C13 176.6(4)
C11 N5 N6 B1 177.5(5)
Ir1 N5 N6 B1 -6.0(7)
N2 N1 C1 C2 0.9(7)
Ir1 N1 C1 C2 -168.5(5)
N2 N1 C1 C4 -179.3(6)
Ir1 N1 C1 C4 11.4(10)
N1 C1 C2 C3 0.1(7)
C4 C1 C2 C3 -179.8(7)
N1 N2 C3 C2 1.6(7)
B1 N2 C3 C2 179.8(6)
N1 N2 C3 C5 -176.1(6)
B1 N2 C3 C5 2.1(11)
C1 C2 C3 N2 -1.0(8)
C1 C2 C3 C5 176.5(7)
N4 N3 C6 C7 -0.6(8)
Ir1 N3 C6 C7 179.3(5)
N4 N3 C6 C9 179.8(7)
Ir1 N3 C6 C9 -0.3(12)
N3 C6 C7 C8 0.2(9)
C9 C6 C7 C8 179.8(8)
N3 N4 C8 C7 -0.6(8)
B1 N4 C8 C7 -179.1(6)
N3 N4 C8 C10 178.0(6)
B1 N4 C8 C10 -0.5(11)
C6 C7 C8 N4 0.2(9)
C6 C7 C8 C10 -178.2(8)
N6 N5 C11 C12 0.4(7)
Ir1 N5 C11 C12 -175.3(5)
N6 N5 C11 C14 178.6(6)
Ir1 N5 C11 C14 3.0(10)
N5 C11 C12 C13 -0.6(8)
C14 C11 C12 C13 -178.8(7)
N5 N6 C13 C12 -0.3(7)
B1 N6 C13 C12 -177.5(6)
N5 N6 C13 C15 -178.4(6)
B1 N6 C13 C15 4.4(11)
C11 C12 C13 N6 0.5(8)
C11 C12 C13 C15 178.5(7)
C20 N7 C16 C17 2.3(8)
C27 N7 C16 C17 -176.8(5)
C20 N7 C16 Ir1 179.0(5)
C27 N7 C16 Ir1 -0.1(6)
C21 Ir1 C16 N7 64.8(5)
C28 Ir1 C16 N7 -20.3(4)
N1 Ir1 C16 N7 158.3(4)
N3 Ir1 C16 N7 -116.4(4)
C21 Ir1 C16 C17 -119.1(6)
C28 Ir1 C16 C17 155.7(6)
N1 Ir1 C16 C17 -25.7(6)
N3 Ir1 C16 C17 59.7(6)
N7 C16 C17 C18 -0.2(9)
Ir1 C16 C17 C18 -176.3(5)
C16 C17 C18 C19 -1.2(10)
C17 C18 C19 C20 0.7(10)
C18 C19 C20 N7 1.2(10)
C16 N7 C20 C19 -2.9(9)
C27 N7 C20 C19 176.1(6)
C16 Ir1 C21 C26 -55.5(5)
C28 Ir1 C21 C26 24.5(5)
N1 Ir1 C21 C26 -152.7(5)
N5 Ir1 C21 C26 121.4(5)
C16 Ir1 C21 C22 130.1(5)
C28 Ir1 C21 C22 -149.8(5)
N1 Ir1 C21 C22 33.0(5)
N5 Ir1 C21 C22 -53.0(5)
C26 C21 C22 C23 3.0(9)
Ir1 C21 C22 C23 177.9(5)
C21 C22 C23 C24 -1.8(10)
C22 C23 C24 C25 0.1(10)
C23 C24 C25 C26 0.2(10)
C22 C21 C26 C25 -2.7(8)
Ir1 C21 C26 C25 -177.4(4)
C22 C21 C26 O1 178.1(5)
Ir1 C21 C26 O1 3.5(8)
C24 C25 C26 C21 1.3(9)
C24 C25 C26 O1 -179.5(6)
C27 O1 C26 C21 -1.5(8)
C27 O1 C26 C25 179.2(5)
C26 O1 C27 N7 75.8(6)
C26 O1 C27 C28 -44.6(7)
C20 N7 C27 O1 85.6(6)
C16 N7 C27 O1 -95.3(6)
C20 N7 C27 C28 -149.3(5)
C16 N7 C27 C28 29.7(7)
O1 C27 C28 Ir1 78.6(5)
N7 C27 C28 Ir1 -42.8(5)
C16 Ir1 C28 C27 34.7(4)
C21 Ir1 C28 C27 -57.3(4)
N5 Ir1 C28 C27 -146.4(4)
N3 Ir1 C28 C27 125.5(4)
C3 N2 B1 N6 -111.6(7)
N1 N2 B1 N6 66.4(7)
C3 N2 B1 N4 128.0(7)
N1 N2 B1 N4 -53.9(7)
C13 N6 B1 N2 119.8(7)
N5 N6 B1 N2 -57.0(7)
C13 N6 B1 N4 -118.9(7)
N5 N6 B1 N4 64.2(7)
C8 N4 B1 N2 -121.9(7)
N3 N4 B1 N2 59.7(7)
C8 N4 B1 N6 118.1(7)
N3 N4 B1 N6 -60.3(7)
